data_2212840
loop_
_publ_author_name
'K. Palani'
'M. N. Ponnuswamy'
'P. Jaisankar'
'P. C. Srinivasan'
'M. Nethaji'

_publ_section_title
<i>N</i>-[(3-Methyl-1-phenylsulfonyl-1<i>H</i>-indol-2-yl)methyl]-1,1-dioxo-1-benzo[<i>d</i>]isothiazol-3(2<i>H</i>)-one
_journal_coeditor_code CV2210
_journal_issue 4
_journal_name_full 'Acta Crystallographica Section E'
_journal_page_first o2026
_journal_page_last o2028
_journal_paper_doi 10.1107/S1600536807013104
_journal_volume 63
_journal_year 2007
_chemical_formula_iupac 'C23 H18 N2 O5 S2'
_chemical_formula_moiety 'C23 H18 N2 O5 S2'
_chemical_formula_sum 'C23 H18 N2 O5 S2'
_chemical_formula_weight 466.51
_chemical_name_systematic
;
N-[(3-Methyl-1-phenylsulfonyl-1H-indol-2-yl)methyl]-1,1-dioxo-
1-benzo[d]isothiazol-3(2H)-one
;
_space_group_IT_number 2
_symmetry_cell_setting triclinic
_symmetry_space_group_name_Hall '-P 1'
_symmetry_space_group_name_H-M 'P -1'
_atom_sites_solution_hydrogens geom
_atom_sites_solution_primary direct
_atom_sites_solution_secondary difmap
_audit_creation_method SHELXL-97
_cell_angle_alpha 87.321(8)
_cell_angle_beta 76.633(8)
_cell_angle_gamma 78.504(8)
_cell_formula_units_Z 2
_cell_length_a 8.032(4)
_cell_length_b 11.146(5)
_cell_length_c 12.435(6)
_cell_measurement_reflns_used 11258
_cell_measurement_temperature 293(2)
_cell_measurement_theta_max 27.41
_cell_measurement_theta_min 1.68
_cell_volume 1061.4(9)
_computing_cell_refinement 'SAINT (Bruker, 2001)'
_computing_data_collection 'SMART (Bruker, 2001)'
_computing_data_reduction SAINT
_computing_molecular_graphics 'ORTEP-3 (Farrugia, 1997)'
_computing_publication_material 'PLATON (Spek, 2003)'
_computing_structure_refinement 'SHELXL97 (Sheldrick, 1997)'
_computing_structure_solution 'SHELXS97 (Sheldrick, 1997)'
_diffrn_ambient_temperature 293(2)
_diffrn_measured_fraction_theta_full 0.997
_diffrn_measured_fraction_theta_max 0.904
_diffrn_measurement_device_type
;
Bruker SMART APEX area-detector
;
_diffrn_measurement_method \w
_diffrn_radiation_monochromator graphite
_diffrn_radiation_source 'fine-focus sealed tube'
_diffrn_radiation_type MoK\a
_diffrn_radiation_wavelength 0.71073
_diffrn_reflns_av_R_equivalents 0.0252
_diffrn_reflns_av_sigmaI/netI 0.0324
_diffrn_reflns_limit_h_max 9
_diffrn_reflns_limit_h_min -10
_diffrn_reflns_limit_k_max 13
_diffrn_reflns_limit_k_min -14
_diffrn_reflns_limit_l_max 15
_diffrn_reflns_limit_l_min -16
_diffrn_reflns_number 11258
_diffrn_reflns_theta_full 25.00
_diffrn_reflns_theta_max 27.41
_diffrn_reflns_theta_min 1.68
_diffrn_standards_decay_% 0
_diffrn_standards_interval_count 0
_diffrn_standards_number 0
_exptl_absorpt_coefficient_mu 0.290
_exptl_absorpt_correction_T_max 0.639
_exptl_absorpt_correction_T_min 0.499
_exptl_absorpt_correction_type multi-scan
_exptl_absorpt_process_details '(SADABS; Sheldrick, 1996)'
_exptl_crystal_colour Yellow
_exptl_crystal_density_diffrn 1.460
_exptl_crystal_density_method 'not measured'
_exptl_crystal_description Block
_exptl_crystal_F_000 484
_exptl_crystal_size_max 0.29
_exptl_crystal_size_mid 0.21
_exptl_crystal_size_min 0.16
_refine_diff_density_max 0.261
_refine_diff_density_min -0.403
_refine_ls_extinction_method none
_refine_ls_goodness_of_fit_ref 1.139
_refine_ls_hydrogen_treatment constr
_refine_ls_matrix_type full
_refine_ls_number_parameters 290
_refine_ls_number_reflns 4369
_refine_ls_number_restraints 0
_refine_ls_restrained_S_all 1.139
_refine_ls_R_factor_all 0.0596
_refine_ls_R_factor_gt 0.0474
_refine_ls_shift/su_max 0.000
_refine_ls_shift/su_mean 0.000
_refine_ls_structure_factor_coef Fsqd
_refine_ls_weighting_details 'w=1/[\s^2^(Fo^2^)+(0.0494P)^2^+0.3023P] where P=(Fo^2^+2Fc^2^)/3'
_refine_ls_weighting_scheme calc
_refine_ls_wR_factor_gt 0.1076
_refine_ls_wR_factor_ref 0.1126
_reflns_number_gt 3714
_reflns_number_total 4369
_reflns_threshold_expression I>2\s(I)
_cod_data_source_file cv2210.cif
_cod_data_source_block I
_cod_depositor_comments
;
The following automatic conversions were performed:
'_symmetry_cell_setting' value 'Triclinic' changed to 'triclinic'
according to '/home/saulius/struct/CIF-dictionaries/cif_core.dic'
dictionary named 'cif_core.dic' version 2.4.1 from 2010-06-29.

Automatic conversion script
Id: cif_fix_enum 1527 2010-12-29 10:47:43Z saulius 

The following automatic conversions were performed:

'_symmetry_cell_setting' value 'Triclinic' changed to 'triclinic'
according to /home/saulius/struct/CIF-dictionaries/cif_core.dic
dictionary named 'cif_core.dic' version 2.4.1 from 2010-06-29.

Automatic conversion script
Id: cif_fix_values 1715 2011-07-08 13:25:40Z adriana 
;
_cod_database_code 2212840
_cod_database_fobs_code 2212840

loop_
_symmetry_equiv_pos_as_xyz
'x, y, z'
'-x, -y, -z'

loop_
_atom_site_type_symbol
_atom_site_label
_atom_site_fract_x
_atom_site_fract_y
_atom_site_fract_z
_atom_site_U_iso_or_equiv
_atom_site_adp_type
_atom_site_calc_flag
_atom_site_refinement_flags
_atom_site_occupancy
S S1 0.16384(7) 0.63408(5) 0.66361(4) 0.03691(15) Uani d . 1
S S2 0.34336(7) 0.93299(5) 0.81371(5) 0.03899(16) Uani d . 1
O O1 0.32337(19) 0.55828(17) 0.61011(13) 0.0522(4) Uani d . 1
O O2 0.1196(2) 0.75695(15) 0.62840(13) 0.0509(4) Uani d . 1
O O3 0.4551(2) 0.81655(15) 0.79235(16) 0.0579(5) Uani d . 1
O O4 0.3085(2) 0.98299(17) 0.92153(14) 0.0600(5) Uani d . 1
O O5 -0.0140(2) 1.03831(16) 0.66536(15) 0.0579(5) Uani d . 1
N N1 0.1687(2) 0.64018(16) 0.79601(14) 0.0361(4) Uani d . 1
C C2 0.0989(3) 0.73971(19) 0.87207(17) 0.0368(5) Uani d . 1
C C3 0.1196(3) 0.7010(2) 0.97353(17) 0.0409(5) Uani d . 1
C C4 0.2007(3) 0.5741(2) 0.96583(18) 0.0405(5) Uani d . 1
C C5 0.2302(3) 0.5364(2) 0.85658(17) 0.0376(5) Uani d . 1
C C6 0.3068(3) 0.4167(2) 0.8240(2) 0.0498(6) Uani d . 1
H H6 0.3251 0.3919 0.7511 0.060 Uiso calc R 1
C C7 0.3544(4) 0.3366(2) 0.9038(2) 0.0607(7) Uani d . 1
H H7 0.4045 0.2556 0.8843 0.073 Uiso calc R 1
C C8 0.3301(4) 0.3725(3) 1.0129(2) 0.0638(7) Uani d . 1
H H8 0.3661 0.3162 1.0645 0.077 Uiso calc R 1
C C9 0.2531(4) 0.4907(2) 1.0445(2) 0.0548(6) Uani d . 1
H H9 0.2361 0.5149 1.1175 0.066 Uiso calc R 1
C C10 -0.0071(2) 0.55856(18) 0.66013(15) 0.0310(4) Uani d . 1
C C11 0.0297(3) 0.4362(2) 0.63391(19) 0.0414(5) Uani d . 1
H H11 0.1441 0.3929 0.6196 0.050 Uiso calc R 1
C C12 -0.1057(3) 0.3781(2) 0.6290(2) 0.0471(6) Uani d . 1
H H12 -0.0826 0.2952 0.6119 0.056 Uiso calc R 1
C C13 -0.2743(3) 0.4433(2) 0.6495(2) 0.0467(6) Uani d . 1
H H13 -0.3649 0.4044 0.6453 0.056 Uiso calc R 1
C C14 -0.3099(3) 0.5654(2) 0.6762(2) 0.0458(6) Uani d . 1
H H14 -0.4246 0.6083 0.6904 0.055 Uiso calc R 1
C C15 -0.1775(3) 0.6252(2) 0.68205(17) 0.0380(5) Uani d . 1
H H15 -0.2014 0.7078 0.7002 0.046 Uiso calc R 1
C C16 0.0230(3) 0.8662(2) 0.84082(19) 0.0411(5) Uani d . 1
H H16A -0.0602 0.8614 0.7965 0.049 Uiso calc R 1
H H16B -0.0401 0.9114 0.9075 0.049 Uiso calc R 1
N N17 0.1547(2) 0.93471(16) 0.77817(15) 0.0376(4) Uani d . 1
C C18 0.1218(3) 1.01598(19) 0.69464(19) 0.0401(5) Uani d . 1
C C19 0.2784(3) 1.07077(19) 0.64969(19) 0.0398(5) Uani d . 1
C C20 0.4070(3) 1.03582(19) 0.70854(19) 0.0396(5) Uani d . 1
C C21 0.5663(3) 1.0721(2) 0.6792(2) 0.0526(6) Uani d . 1
H H21 0.6512 1.0480 0.7197 0.063 Uiso calc R 1
C C22 0.5936(4) 1.1458(2) 0.5866(2) 0.0611(7) Uani d . 1
H H22 0.6996 1.1715 0.5641 0.073 Uiso calc R 1
C C23 0.4681(4) 1.1816(2) 0.5277(2) 0.0610(7) Uani d . 1
H H23 0.4902 1.2318 0.4662 0.073 Uiso calc R 1
C C24 0.3077(3) 1.1447(2) 0.5576(2) 0.0518(6) Uani d . 1
H H24 0.2231 1.1691 0.5169 0.062 Uiso calc R 1
C C25 0.0732(4) 0.7747(3) 1.0779(2) 0.0614(7) Uani d . 1
H H25A 0.0278 0.8584 1.0624 0.092 Uiso calc R 1
H H25B 0.1755 0.7704 1.1064 0.092 Uiso calc R 1
H H25C -0.0133 0.7423 1.1316 0.092 Uiso calc R 1

loop_
_atom_site_aniso_label
_atom_site_aniso_U_11
_atom_site_aniso_U_22
_atom_site_aniso_U_33
_atom_site_aniso_U_12
_atom_site_aniso_U_13
_atom_site_aniso_U_23
S1 0.0353(3) 0.0497(3) 0.0298(3) -0.0197(2) -0.0058(2) 0.0016(2)
S2 0.0343(3) 0.0381(3) 0.0454(3) -0.0071(2) -0.0110(2) 0.0021(2)
O1 0.0309(8) 0.0866(13) 0.0391(9) -0.0180(8) -0.0004(7) -0.0103(8)
O2 0.0716(11) 0.0508(10) 0.0391(9) -0.0320(8) -0.0154(8) 0.0126(7)
O3 0.0452(10) 0.0425(10) 0.0801(13) 0.0029(7) -0.0142(9) 0.0100(9)
O4 0.0626(11) 0.0770(13) 0.0462(10) -0.0222(10) -0.0157(8) -0.0054(9)
O5 0.0433(10) 0.0639(12) 0.0692(12) -0.0091(8) -0.0228(9) 0.0185(9)
N1 0.0404(10) 0.0398(10) 0.0312(9) -0.0129(8) -0.0104(7) 0.0004(7)
C2 0.0369(11) 0.0402(12) 0.0352(11) -0.0163(9) -0.0046(9) 0.0015(9)
C3 0.0468(13) 0.0432(13) 0.0335(11) -0.0171(10) -0.0037(9) 0.0008(9)
C4 0.0446(12) 0.0446(13) 0.0349(11) -0.0167(10) -0.0084(9) 0.0037(9)
C5 0.0361(11) 0.0423(12) 0.0381(12) -0.0149(9) -0.0103(9) 0.0040(9)
C6 0.0532(15) 0.0491(14) 0.0490(14) -0.0107(11) -0.0138(11) -0.0047(11)
C7 0.0653(17) 0.0426(14) 0.0713(19) -0.0027(12) -0.0171(14) 0.0024(13)
C8 0.0750(19) 0.0570(17) 0.0611(18) -0.0114(14) -0.0238(14) 0.0179(13)
C9 0.0722(18) 0.0537(16) 0.0408(13) -0.0165(13) -0.0158(12) 0.0102(11)
C10 0.0296(10) 0.0389(11) 0.0265(10) -0.0114(8) -0.0068(8) 0.0022(8)
C11 0.0341(11) 0.0415(13) 0.0489(13) -0.0030(9) -0.0120(10) -0.0079(10)
C12 0.0498(14) 0.0391(12) 0.0571(15) -0.0119(10) -0.0172(11) -0.0083(11)
C13 0.0405(13) 0.0566(15) 0.0504(14) -0.0223(11) -0.0136(10) -0.0031(11)
C14 0.0296(11) 0.0568(15) 0.0524(14) -0.0064(10) -0.0132(10) -0.0039(11)
C15 0.0361(11) 0.0395(12) 0.0394(12) -0.0055(9) -0.0118(9) -0.0014(9)
C16 0.0346(11) 0.0417(12) 0.0457(13) -0.0104(9) -0.0043(9) 0.0022(10)
N17 0.0352(10) 0.0338(9) 0.0464(10) -0.0108(7) -0.0122(8) 0.0062(8)
C18 0.0360(12) 0.0342(11) 0.0480(13) -0.0025(9) -0.0093(10) 0.0017(9)
C19 0.0391(12) 0.0291(11) 0.0460(13) -0.0024(9) -0.0027(10) -0.0011(9)
C20 0.0395(12) 0.0306(11) 0.0466(13) -0.0075(9) -0.0038(10) -0.0041(9)
C21 0.0431(14) 0.0518(15) 0.0636(16) -0.0158(11) -0.0064(12) -0.0064(12)
C22 0.0573(17) 0.0529(16) 0.0707(19) -0.0274(13) 0.0050(14) -0.0019(13)
C23 0.0684(18) 0.0428(15) 0.0618(17) -0.0170(13) 0.0085(14) 0.0089(12)
C24 0.0561(15) 0.0379(13) 0.0541(15) -0.0019(11) -0.0052(12) 0.0063(11)
C25 0.087(2) 0.0567(16) 0.0381(14) -0.0137(14) -0.0093(13) -0.0054(11)

loop_
_atom_type_symbol
_atom_type_description
_atom_type_scat_dispersion_real
_atom_type_scat_dispersion_imag
_atom_type_scat_source
C C 0.0033 0.0016 'International Tables Vol C Tables 4.2.6.8 and 6.1.1.4'
H H 0.0000 0.0000 'International Tables Vol C Tables 4.2.6.8 and 6.1.1.4'
N N 0.0061 0.0033 'International Tables Vol C Tables 4.2.6.8 and 6.1.1.4'
O O 0.0106 0.0060 'International Tables Vol C Tables 4.2.6.8 and 6.1.1.4'
S S 0.1246 0.1234 'International Tables Vol C Tables 4.2.6.8 and 6.1.1.4'

loop_
_geom_angle_atom_site_label_1
_geom_angle_atom_site_label_2
_geom_angle_atom_site_label_3
_geom_angle
O2 S1 O1 120.07(11)
O2 S1 N1 106.54(10)
O1 S1 N1 106.66(10)
O2 S1 C10 108.79(10)
O1 S1 C10 108.11(10)
N1 S1 C10 105.81(9)
O3 S2 O4 118.10(11)
O3 S2 N17 110.85(10)
O4 S2 N17 109.15(10)
O3 S2 C20 109.86(11)
O4 S2 C20 113.28(11)
N17 S2 C20 92.71(10)
C5 N1 C2 107.55(17)
C5 N1 S1 123.10(15)
C2 N1 S1 129.02(15)
C3 C2 N1 108.91(19)
C3 C2 C16 126.6(2)
N1 C2 C16 124.40(19)
C2 C3 C4 108.06(19)
C2 C3 C25 127.9(2)
C4 C3 C25 124.0(2)
C5 C4 C9 119.4(2)
C5 C4 C3 108.70(19)
C9 C4 C3 131.9(2)
C6 C5 C4 121.8(2)
C6 C5 N1 131.5(2)
C4 C5 N1 106.76(19)
C7 C6 C5 117.3(2)
C7 C6 H6 121.4
C5 C6 H6 121.4
C6 C7 C8 122.2(3)
C6 C7 H7 118.9
C8 C7 H7 118.9
C9 C8 C7 120.2(2)
C9 C8 H8 119.9
C7 C8 H8 119.9
C8 C9 C4 119.2(2)
C8 C9 H9 120.4
C4 C9 H9 120.4
C11 C10 C15 121.39(19)
C11 C10 S1 119.66(16)
C15 C10 S1 118.93(16)
C10 C11 C12 119.2(2)
C10 C11 H11 120.4
C12 C11 H11 120.4
C13 C12 C11 119.9(2)
C13 C12 H12 120.1
C11 C12 H12 120.1
C14 C13 C12 120.5(2)
C14 C13 H13 119.8
C12 C13 H13 119.8
C13 C14 C15 120.7(2)
C13 C14 H14 119.6
C15 C14 H14 119.6
C14 C15 C10 118.3(2)
C14 C15 H15 120.9
C10 C15 H15 120.9
N17 C16 C2 113.71(18)
N17 C16 H16A 108.8
C2 C16 H16A 108.8
N17 C16 H16B 108.8
C2 C16 H16B 108.8
H16A C16 H16B 107.7
C18 N17 C16 122.31(18)
C18 N17 S2 114.94(14)
C16 N17 S2 122.31(15)
O5 C18 N17 124.3(2)
O5 C18 C19 126.6(2)
N17 C18 C19 109.12(18)
C24 C19 C20 119.7(2)
C24 C19 C18 127.7(2)
C20 C19 C18 112.6(2)
C21 C20 C19 122.6(2)
C21 C20 S2 126.92(19)
C19 C20 S2 110.30(16)
C20 C21 C22 116.9(2)
C20 C21 H21 121.5
C22 C21 H21 121.5
C23 C22 C21 121.4(2)
C23 C22 H22 119.3
C21 C22 H22 119.3
C22 C23 C24 121.5(2)
C22 C23 H23 119.3
C24 C23 H23 119.3
C19 C24 C23 117.9(2)
C19 C24 H24 121.0
C23 C24 H24 121.0
C3 C25 H25A 109.5
C3 C25 H25B 109.5
H25A C25 H25B 109.5
C3 C25 H25C 109.5
H25A C25 H25C 109.5
H25B C25 H25C 109.5

loop_
_geom_bond_atom_site_label_1
_geom_bond_atom_site_label_2
_geom_bond_distance
_geom_bond_publ_flag
S1 O2 1.4197(18) ?
S1 O1 1.4231(17) ?---
S1 N1 1.6608(19) ?
S1 C10 1.757(2) ?
S2 O3 1.4208(18) ?
S2 O4 1.4215(19) ?
S2 N17 1.6701(19) ?
S2 C20 1.752(2) ?
O5 C18 1.205(3) ?
N1 C5 1.419(3) ?
N1 C2 1.430(3) ?
C2 C3 1.350(3) ?
C2 C16 1.492(3) ?
C3 C4 1.432(3) ?
C3 C25 1.500(3) ?
C4 C5 1.394(3) ?
C4 C9 1.396(3) ?
C5 C6 1.389(3) ?
C6 C7 1.373(4) ?
C6 H6 0.9300 ?
C7 C8 1.391(4) ?
C7 H7 0.9300 ?
C8 C9 1.373(4) ?
C8 H8 0.9300 ?
C9 H9 0.9300 ?
C10 C11 1.375(3) ?
C10 C15 1.393(3) ?
C11 C12 1.386(3) ?
C11 H11 0.9300 ?
C12 C13 1.376(3) ?
C12 H12 0.9300 ?
C13 C14 1.374(3) ?
C13 H13 0.9300 ?
C14 C15 1.380(3) ?
C14 H14 0.9300 ?
C15 H15 0.9300 ?
C16 N17 1.481(3) ?
C16 H16A 0.9700 ?
C16 H16B 0.9700 ?
N17 C18 1.383(3) ?
C18 C19 1.489(3) ?
C19 C24 1.382(3) ?
C19 C20 1.385(3) ?
C20 C21 1.381(3) ?
C21 C22 1.384(4) ?
C21 H21 0.9300 ?
C22 C23 1.366(4) ?
C22 H22 0.9300 ?
C23 C24 1.394(4) ?
C23 H23 0.9300 ?
C24 H24 0.9300 ?
C25 H25A 0.9600 ?
C25 H25B 0.9600 ?
C25 H25C 0.9600 ?

loop_
_geom_hbond_atom_site_label_D
_geom_hbond_atom_site_label_H
_geom_hbond_atom_site_label_A
_geom_hbond_site_symmetry_A
_geom_hbond_distance_DH
_geom_hbond_distance_HA
_geom_hbond_distance_DA
_geom_hbond_angle_DHA
_geom_hbond_publ_flag
C6 H6 O1 . 0.93 2.49 3.018(3) 116 yes
C11 H11 O1 . 0.93 2.54 2.902(3) 104 yes
C16 H16A O2 . 0.97 2.44 2.835(3) 104 yes
C16 H16A O5 . 0.97 2.53 2.866(3) 100 yes
C14 H14 O3 1_455. 0.93 2.60 3.240(3) 127(2) yes
C21 H21 O5 1_655. 0.93 2.60 3.282(3) 131(2) yes
C9 H9 Cg2 2_765. 0.93 2.76 3.635(2) 157 yes

loop_
_geom_torsion_atom_site_label_1
_geom_torsion_atom_site_label_2
_geom_torsion_atom_site_label_3
_geom_torsion_atom_site_label_4
_geom_torsion
O2 S1 N1 C5 -171.57(16)
O1 S1 N1 C5 -42.19(19)
C10 S1 N1 C5 72.76(18)
O2 S1 N1 C2 15.9(2)
O1 S1 N1 C2 145.32(18)
C10 S1 N1 C2 -99.72(19)
C5 N1 C2 C3 1.4(2)
S1 N1 C2 C3 174.81(15)
C5 N1 C2 C16 179.09(18)
S1 N1 C2 C16 -7.5(3)
N1 C2 C3 C4 -1.1(2)
C16 C2 C3 C4 -178.72(19)
N1 C2 C3 C25 177.2(2)
C16 C2 C3 C25 -0.4(4)
C2 C3 C4 C5 0.4(3)
C25 C3 C4 C5 -178.0(2)
C2 C3 C4 C9 179.0(2)
C25 C3 C4 C9 0.7(4)
C9 C4 C5 C6 1.6(3)
C3 C4 C5 C6 -179.5(2)
C9 C4 C5 N1 -178.4(2)
C3 C4 C5 N1 0.5(2)
C2 N1 C5 C6 178.9(2)
S1 N1 C5 C6 5.0(3)
C2 N1 C5 C4 -1.1(2)
S1 N1 C5 C4 -175.02(14)
C4 C5 C6 C7 -0.6(3)
N1 C5 C6 C7 179.3(2)
C5 C6 C7 C8 -0.9(4)
C6 C7 C8 C9 1.4(4)
C7 C8 C9 C4 -0.3(4)
C5 C4 C9 C8 -1.1(4)
C3 C4 C9 C8 -179.6(2)
O2 S1 C10 C11 146.43(17)
O1 S1 C10 C11 14.5(2)
N1 S1 C10 C11 -99.44(18)
O2 S1 C10 C15 -32.32(19)
O1 S1 C10 C15 -164.24(16)
N1 S1 C10 C15 81.81(17)
C15 C10 C11 C12 0.1(3)
S1 C10 C11 C12 -178.61(17)
C10 C11 C12 C13 0.5(4)
C11 C12 C13 C14 -0.8(4)
C12 C13 C14 C15 0.5(4)
C13 C14 C15 C10 0.1(3)
C11 C10 C15 C14 -0.4(3)
S1 C10 C15 C14 178.33(16)
C3 C2 C16 N17 105.1(3)
N1 C2 C16 N17 -72.2(3)
C2 C16 N17 C18 144.5(2)
C2 C16 N17 S2 -43.5(3)
O3 S2 N17 C18 -117.13(17)
O4 S2 N17 C18 111.12(18)
C20 S2 N17 C18 -4.68(17)
O3 S2 N17 C16 70.29(19)
O4 S2 N17 C16 -61.46(19)
C20 S2 N17 C16 -177.25(17)
C16 N17 C18 O5 -0.1(3)
S2 N17 C18 O5 -172.65(19)
C16 N17 C18 C19 179.14(18)
S2 N17 C18 C19 6.6(2)
O5 C18 C19 C24 -9.0(4)
N17 C18 C19 C24 171.8(2)
O5 C18 C19 C20 173.6(2)
N17 C18 C19 C20 -5.6(3)
C24 C19 C20 C21 0.0(3)
C18 C19 C20 C21 177.6(2)
C24 C19 C20 S2 -175.23(17)
C18 C19 C20 S2 2.3(2)
O3 S2 C20 C21 -60.5(2)
O4 S2 C20 C21 73.9(2)
N17 S2 C20 C21 -173.9(2)
O3 S2 C20 C19 114.47(17)
O4 S2 C20 C19 -111.05(17)
N17 S2 C20 C19 1.15(17)
C19 C20 C21 C22 -0.2(3)
S2 C20 C21 C22 174.24(19)
C20 C21 C22 C23 0.4(4)
C21 C22 C23 C24 -0.5(4)
C20 C19 C24 C23 -0.1(3)
C18 C19 C24 C23 -177.2(2)
C22 C23 C24 C19 0.3(4)

loop_
_cod_related_entry_id
_cod_related_entry_database
_cod_related_entry_code
1 ChemSpider 21125041
